data_1571554
loop_
_publ_author_name
'Liu, Yibo'
'Fan, Changzeng'
'Xu, Zhefeng'
'Fu, Ruidong'
'Wen, Bin'
'Zhang, Lifeng'

_publ_section_title
;
 Orientation Relationship of the Intergrowth Al13Fe3 and Al13Fe4
 Intermetallics Determined by Single-Crystal X-ray Diffraction
;
_journal_issue 4
_journal_name_full Metals
_journal_page_first 463
_journal_paper_doi 10.3390/met14040463
_journal_volume 14
_journal_year 2024
_chemical_formula_sum 'Al3.25 Fe'
_chemical_formula_weight 143.53
_space_group_crystal_system monoclinic
_space_group_IT_number 12
_space_group_name_Hall '-C 2y'
_space_group_name_H-M_alt 'C 1 2/m 1'
_audit_creation_method SHELXL-2019/1
_audit_update_record
;
2024-03-28 # Formatted by publCIF

;
_cell_angle_alpha 90
_cell_angle_beta 107.790(8)
_cell_angle_gamma 90
_cell_formula_units_Z 24
_cell_length_a 15.498(4)
_cell_length_b 8.0814(17)
_cell_length_c 12.488(3)
_cell_measurement_reflns_used 3129
_cell_measurement_temperature 300(2)
_cell_measurement_theta_max 27.49
_cell_measurement_theta_min 3.12
_cell_volume 1489.3(6)
_computing_structure_refinement 'SHELXL-2019/1 (Sheldrick, 2019)'
_diffrn_ambient_temperature 300(2)
_diffrn_measured_fraction_theta_full 0.820
_diffrn_measured_fraction_theta_max 0.770
_diffrn_measurement_device_type 'Bruker D8 Venture Photon 100 CMOS'
_diffrn_measurement_method 'phi and omega scans'
_diffrn_radiation_type MoK\a
_diffrn_radiation_wavelength 0.71073
_diffrn_reflns_av_R_equivalents 0.1019
_diffrn_reflns_av_unetI/netI 0.1776
_diffrn_reflns_Laue_measured_fraction_full 0.820
_diffrn_reflns_Laue_measured_fraction_max 0.770
_diffrn_reflns_limit_h_max 11
_diffrn_reflns_limit_h_min -18
_diffrn_reflns_limit_k_max 9
_diffrn_reflns_limit_k_min -9
_diffrn_reflns_limit_l_max 13
_diffrn_reflns_limit_l_min -16
_diffrn_reflns_number 3922
_diffrn_reflns_point_group_measured_fraction_full 0.820
_diffrn_reflns_point_group_measured_fraction_max 0.770
_diffrn_reflns_theta_full 25.242
_diffrn_reflns_theta_max 27.536
_diffrn_reflns_theta_min 2.761
_exptl_absorpt_coefficient_mu 6.824
_exptl_absorpt_correction_T_max 0.7456
_exptl_absorpt_correction_T_min 0.5520
_exptl_absorpt_correction_type multi-scan
_exptl_absorpt_process_details '(SADABS; Krause et al., 2015)'
_exptl_crystal_colour gray
_exptl_crystal_density_diffrn 3.841
_exptl_crystal_description lump
_exptl_crystal_F_000 1638
_exptl_crystal_size_max 0.10
_exptl_crystal_size_mid 0.06
_exptl_crystal_size_min 0.06
_refine_diff_density_max 1.706
_refine_diff_density_min -2.043
_refine_diff_density_rms 0.433
_refine_ls_extinction_method none
_refine_ls_goodness_of_fit_ref 1.064
_refine_ls_hydrogen_treatment undef
_refine_ls_matrix_type full
_refine_ls_number_parameters 128
_refine_ls_number_reflns 1423
_refine_ls_number_restraints 104
_refine_ls_restrained_S_all 1.030
_refine_ls_R_factor_all 0.1721
_refine_ls_R_factor_gt 0.0803
_refine_ls_shift/su_max 0.000
_refine_ls_shift/su_mean 0.000
_refine_ls_structure_factor_coef Fsqd
_refine_ls_weighting_details 'w=1/[\s^2^(Fo^2^)+(0.0834P)^2^] where P=(Fo^2^+2Fc^2^)/3'
_refine_ls_weighting_scheme calc
_refine_ls_wR_factor_gt 0.1727
_refine_ls_wR_factor_ref 0.2230
_reflns_Friedel_coverage 0.000
_reflns_number_gt 756
_reflns_number_total 1423
_reflns_threshold_expression 'I > 2\s(I)'
_publcif_datablock.id {db8cb23e-3a23-4c8e-812a-91270e5a6c8d}

_publcif_info_exptl_table_max_cols 4
_publcif_info_exptl_table_use_headnotes n
_cod_data_source_file Al13Fe4.cif
_cod_data_source_block Al13Fe4_a
_cod_original_cell_volume 1489.2(6)
_cod_original_sg_symbol_H-M 'C 2/m'
_cod_database_code 1571554
_shelx_shelxl_version_number 2019/1
_shelx_space_group_comment
;
The symmetry employed for this shelxl refinement is uniquely defined
by the following loop, which should always be used as a source of
symmetry information in preference to the above space-group names.
They are only intended as comments.
;
_publcif_funding_html
;
;

loop_
_space_group_symop_operation_xyz
'x, y, z'
'-x, y, -z'
'x+1/2, y+1/2, z'
'-x+1/2, y+1/2, -z'
'-x, -y, -z'
'x, -y, z'
'-x+1/2, -y+1/2, -z'
'x+1/2, -y+1/2, z'

loop_
_atom_site_label
_atom_site_type_symbol
_atom_site_fract_x
_atom_site_fract_y
_atom_site_fract_z
_atom_site_U_iso_or_equiv
_atom_site_adp_type
_atom_site_occupancy
_atom_site_site_symmetry_order
_atom_site_calc_flag
_atom_site_refinement_flags_posn
_atom_site_refinement_flags_adp
_atom_site_refinement_flags_occupancy
_atom_site_disorder_assembly
_atom_site_disorder_group
Fe1 Fe 0.0855(3) 0.000000 0.3823(3) 0.0043(9) Uani 1 2 d S TU P . .
Fe2 Fe 0.4019(3) 0.000000 0.6228(3) 0.0065(9) Uani 1 2 d S TU P . .
Fe3 Fe 0.0908(3) 0.000000 0.9885(3) 0.0056(10) Uani 1 2 d S TU P . .
Fe4 Fe 0.4028(3) 0.000000 0.9863(3) 0.0046(9) Uani 1 2 d S TU P . .
Fe5 Fe 0.32011(18) 0.2933(3) 0.27793(19) 0.0068(7) Uani 1 1 d . U . . .
Al1 Al 0.0670(6) 0.000000 0.1738(6) 0.0113(18) Uani 1 2 d S TU P . .
Al2 Al 0.3213(6) 0.000000 0.2812(6) 0.0112(11) Uani 1 2 d S TU P . .
Al3 Al 0.2381(6) 0.000000 0.5339(6) 0.0112(11) Uani 1 2 d S TU P . .
Al4 Al 0.0734(6) 0.000000 0.5801(6) 0.0111(18) Uani 1 2 d S TU P . .
Al5 Al 0.2415(6) 0.000000 0.9614(7) 0.0104(17) Uani 1 2 d S TU P . .
Al6 Al 0.4786(6) 0.000000 0.8297(6) 0.0112(11) Uani 1 2 d S TU P . .
Al7 Al 0.500000 0.000000 0.500000 0.011(2) Uani 1 4 d S TU P . .
Al8 Al 0.3060(6) 0.000000 0.7729(6) 0.0109(17) Uani 1 2 d S TU P . .
Al9 Al 0.0862(6) 0.000000 0.7888(6) 0.0098(18) Uani 1 2 d S TU P . .
Al10 Al 0.1859(4) 0.2172(7) 0.1112(4) 0.0096(14) Uani 1 1 d . U . . .
Al11 Al 0.3673(4) 0.2116(7) 0.1101(4) 0.0103(13) Uani 1 1 d . U . . .
Al12 Al 0.1772(4) 0.2211(7) 0.3343(4) 0.0118(13) Uani 1 1 d . U . . .
Al13 Al 0.4920(4) 0.2328(6) 0.3296(4) 0.0082(13) Uani 1 1 d . U . . .
Al14 Al 0.3636(4) 0.2198(7) 0.4781(4) 0.0108(13) Uani 1 1 d . U . . .
Al15 Al 0.000000 0.2495(9) 0.000000 0.0086(19) Uani 1 2 d S TU P . .

loop_
_atom_site_aniso_label
_atom_site_aniso_U_11
_atom_site_aniso_U_22
_atom_site_aniso_U_33
_atom_site_aniso_U_23
_atom_site_aniso_U_13
_atom_site_aniso_U_12
Fe1 0.004(2) 0.0021(18) 0.0064(17) 0.000 0.0011(16) 0.000
Fe2 0.008(2) 0.0018(18) 0.0055(17) 0.000 -0.0047(16) 0.000
Fe3 0.006(2) 0.0039(18) 0.0052(17) 0.000 -0.0009(16) 0.000
Fe4 0.005(2) 0.0023(18) 0.0073(17) 0.000 0.0020(16) 0.000
Fe5 0.0063(17) 0.0076(14) 0.0046(12) -0.0001(10) -0.0012(11) -0.0001(12)
Al1 0.014(5) 0.014(4) 0.004(3) 0.000 -0.001(3) 0.000
Al2 0.011(3) 0.008(2) 0.0100(19) 0.000 -0.0040(18) 0.000
Al3 0.011(3) 0.008(2) 0.0100(19) 0.000 -0.0040(18) 0.000
Al4 0.009(4) 0.015(4) 0.007(3) 0.000 0.000(3) 0.000
Al5 0.006(4) 0.004(4) 0.017(4) 0.000 -0.004(3) 0.000
Al6 0.011(3) 0.008(2) 0.0100(19) 0.000 -0.0040(18) 0.000
Al7 0.016(6) 0.011(5) 0.003(4) 0.000 -0.002(4) 0.000
Al8 0.017(4) 0.005(4) 0.008(3) 0.000 0.001(3) 0.000
Al9 0.011(5) 0.008(4) 0.007(3) 0.000 -0.002(3) 0.000
Al10 0.008(3) 0.012(3) 0.007(3) -0.002(2) -0.001(2) 0.002(2)
Al11 0.007(3) 0.012(3) 0.008(2) -0.003(2) -0.003(2) 0.001(3)
Al12 0.014(3) 0.010(3) 0.007(3) -0.001(2) -0.002(2) -0.004(2)
Al13 0.011(3) 0.009(3) 0.004(3) -0.001(2) 0.002(2) -0.002(2)
Al14 0.007(3) 0.014(3) 0.009(2) 0.002(2) -0.001(2) 0.000(2)
Al15 0.010(4) 0.003(4) 0.006(3) 0.000 -0.006(3) 0.000

loop_
_atom_type_symbol
_atom_type_description
_atom_type_scat_dispersion_real
_atom_type_scat_dispersion_imag
_atom_type_scat_source
Al Al 0.0645 0.0514 'International Tables Vol C Tables 4.2.6.8 and 6.1.1.4'
Fe Fe 0.3463 0.8444 'International Tables Vol C Tables 4.2.6.8 and 6.1.1.4'

loop_
_geom_angle_atom_site_label_1
_geom_angle_atom_site_label_2
_geom_angle_atom_site_label_3
_geom_angle
_geom_angle_site_symmetry_1
_geom_angle_site_symmetry_3
_geom_angle_publ_flag
Al12 Fe1 Al12 92.8(3) 6 . ?
Al12 Fe1 Al1 69.1(2) 6 . ?
Al12 Fe1 Al1 69.1(2) . . ?
Al12 Fe1 Al4 117.16(19) 6 . ?
Al12 Fe1 Al4 117.16(19) . . ?
Al1 Fe1 Al4 169.8(3) . . ?
Al12 Fe1 Al3 73.0(2) 6 . ?
Al12 Fe1 Al3 73.0(2) . . ?
Al1 Fe1 Al3 123.7(3) . . ?
Al4 Fe1 Al3 66.6(3) . . ?
Al12 Fe1 Al13 69.60(19) 6 3_445 ?
Al12 Fe1 Al13 150.1(2) . 3_445 ?
Al1 Fe1 Al13 81.89(17) . 3_445 ?
Al4 Fe1 Al13 92.61(18) . 3_445 ?
Al3 Fe1 Al13 120.97(14) . 3_445 ?
Al12 Fe1 Al13 150.1(2) 6 8_455 ?
Al12 Fe1 Al13 69.60(19) . 8_455 ?
Al1 Fe1 Al13 81.89(17) . 8_455 ?
Al4 Fe1 Al13 92.61(18) . 8_455 ?
Al3 Fe1 Al13 120.97(14) . 8_455 ?
Al13 Fe1 Al13 114.2(3) 3_445 8_455 ?
Al12 Fe1 Al4 132.82(16) 6 5_556 ?
Al12 Fe1 Al4 132.82(16) . 5_556 ?
Al1 Fe1 Al4 111.3(3) . 5_556 ?
Al4 Fe1 Al4 58.4(3) . 5_556 ?
Al3 Fe1 Al4 125.0(3) . 5_556 ?
Al13 Fe1 Al4 64.07(16) 3_445 5_556 ?
Al13 Fe1 Al4 64.07(16) 8_455 5_556 ?
Al12 Fe1 Al14 131.2(2) 6 7_556 ?
Al12 Fe1 Al14 59.71(18) . 7_556 ?
Al1 Fe1 Al14 123.95(15) . 7_556 ?
Al4 Fe1 Al14 59.16(15) . 7_556 ?
Al3 Fe1 Al14 61.16(15) . 7_556 ?
Al13 Fe1 Al14 149.5(2) 3_445 7_556 ?
Al13 Fe1 Al14 60.86(16) 8_455 7_556 ?
Al4 Fe1 Al14 89.44(19) 5_556 7_556 ?
Al12 Fe1 Al14 59.71(18) 6 4_546 ?
Al12 Fe1 Al14 131.2(2) . 4_546 ?
Al1 Fe1 Al14 123.95(15) . 4_546 ?
Al4 Fe1 Al14 59.16(15) . 4_546 ?
Al3 Fe1 Al14 61.16(15) . 4_546 ?
Al13 Fe1 Al14 60.86(16) 3_445 4_546 ?
Al13 Fe1 Al14 149.5(2) 8_455 4_546 ?
Al4 Fe1 Al14 89.44(19) 5_556 4_546 ?
Al14 Fe1 Al14 106.9(2) 7_556 4_546 ?
Al12 Fe1 Al9 107.00(18) 6 5_556 ?
Al12 Fe1 Al9 107.00(18) . 5_556 ?
Al1 Fe1 Al9 56.2(3) . 5_556 ?
Al4 Fe1 Al9 113.5(3) . 5_556 ?
Al3 Fe1 Al9 179.9(3) . 5_556 ?
Al13 Fe1 Al9 59.04(14) 3_445 5_556 ?
Al13 Fe1 Al9 59.04(14) 8_455 5_556 ?
Al4 Fe1 Al9 55.1(2) 5_556 5_556 ?
Al14 Fe1 Al9 118.87(16) 7_556 5_556 ?
Al14 Fe1 Al9 118.87(16) 4_546 5_556 ?
Al3 Fe2 Al13 129.67(14) . 2_656 ?
Al3 Fe2 Al13 129.67(14) . 5_656 ?
Al13 Fe2 Al13 100.4(3) 2_656 5_656 ?
Al3 Fe2 Al7 118.0(2) . . ?
Al13 Fe2 Al7 69.83(16) 2_656 . ?
Al13 Fe2 Al7 69.83(16) 5_656 . ?
Al3 Fe2 Al14 71.5(2) . 6 ?
Al13 Fe2 Al14 136.3(3) 2_656 6 ?
Al13 Fe2 Al14 67.62(18) 5_656 6 ?
Al7 Fe2 Al14 66.55(17) . 6 ?
Al3 Fe2 Al14 71.5(2) . . ?
Al13 Fe2 Al14 67.62(18) 2_656 . ?
Al13 Fe2 Al14 136.3(3) 5_656 . ?
Al7 Fe2 Al14 66.55(17) . . ?
Al14 Fe2 Al14 91.8(3) 6 . ?
Al3 Fe2 Al6 124.9(3) . . ?
Al13 Fe2 Al6 71.11(18) 2_656 . ?
Al13 Fe2 Al6 71.11(18) 5_656 . ?
Al7 Fe2 Al6 117.1(3) . . ?
Al14 Fe2 Al6 133.58(14) 6 . ?
Al14 Fe2 Al6 133.58(14) . . ?
Al3 Fe2 Al12 67.50(16) . 4_546 ?
Al13 Fe2 Al12 155.0(2) 2_656 4_546 ?
Al13 Fe2 Al12 67.80(18) 5_656 4_546 ?
Al7 Fe2 Al12 121.83(15) . 4_546 ?
Al14 Fe2 Al12 61.48(18) 6 4_546 ?
Al14 Fe2 Al12 136.3(2) . 4_546 ?
Al6 Fe2 Al12 84.03(18) . 4_546 ?
Al3 Fe2 Al12 67.50(16) . 7_556 ?
Al13 Fe2 Al12 67.80(18) 2_656 7_556 ?
Al13 Fe2 Al12 155.0(2) 5_656 7_556 ?
Al7 Fe2 Al12 121.83(15) . 7_556 ?
Al14 Fe2 Al12 136.3(2) 6 7_556 ?
Al14 Fe2 Al12 61.48(18) . 7_556 ?
Al6 Fe2 Al12 84.03(18) . 7_556 ?
Al12 Fe2 Al12 113.4(3) 4_546 7_556 ?
Al3 Fe2 Al8 66.6(3) . . ?
Al13 Fe2 Al8 107.46(18) 2_656 . ?
Al13 Fe2 Al8 107.46(18) 5_656 . ?
Al7 Fe2 Al8 175.4(2) . . ?
Al14 Fe2 Al8 116.3(2) 6 . ?
Al14 Fe2 Al8 116.3(2) . . ?
Al6 Fe2 Al8 58.3(3) . . ?
Al12 Fe2 Al8 59.11(15) 4_546 . ?
Al12 Fe2 Al8 59.11(15) 7_556 . ?
Al1 Fe3 Al5 123.6(3) 1_556 . ?
Al1 Fe3 Al9 170.2(3) 1_556 . ?
Al5 Fe3 Al9 66.2(3) . . ?
Al1 Fe3 Al15 72.21(14) 1_556 5_556 ?
Al5 Fe3 Al15 125.83(13) . 5_556 ?
Al9 Fe3 Al15 102.47(15) . 5_556 ?
Al1 Fe3 Al15 72.21(14) 1_556 1_556 ?
Al5 Fe3 Al15 125.83(13) . 1_556 ?
Al9 Fe3 Al15 102.47(15) . 1_556 ?
Al15 Fe3 Al15 108.3(3) 5_556 1_556 ?
Al1 Fe3 Al10 69.6(2) 1_556 1_556 ?
Al5 Fe3 Al10 71.2(2) . 1_556 ?
Al9 Fe3 Al10 116.7(2) . 1_556 ?
Al15 Fe3 Al10 140.6(2) 5_556 1_556 ?
Al15 Fe3 Al10 68.43(16) 1_556 1_556 ?
Al1 Fe3 Al10 69.6(2) 1_556 6_556 ?
Al5 Fe3 Al10 71.2(2) . 6_556 ?
Al9 Fe3 Al10 116.7(2) . 6_556 ?
Al15 Fe3 Al10 68.43(16) 5_556 6_556 ?
Al15 Fe3 Al10 140.6(2) 1_556 6_556 ?
Al10 Fe3 Al10 89.4(3) 1_556 6_556 ?
Al1 Fe3 Al1 110.6(2) 1_556 5_556 ?
Al5 Fe3 Al1 125.9(3) . 5_556 ?
Al9 Fe3 Al1 59.7(3) . 5_556 ?
Al15 Fe3 Al1 68.85(14) 5_556 5_556 ?
Al15 Fe3 Al1 68.85(14) 1_556 5_556 ?
Al10 Fe3 Al1 134.59(15) 1_556 5_556 ?
Al10 Fe3 Al1 134.59(15) 6_556 5_556 ?
Al1 Fe3 Al11 122.42(13) 1_556 4_546 ?
Al5 Fe3 Al11 65.33(16) . 4_546 ?
Al9 Fe3 Al11 59.76(13) . 4_546 ?
Al15 Fe3 Al11 64.06(15) 5_556 4_546 ?
Al15 Fe3 Al11 155.54(19) 1_556 4_546 ?
Al10 Fe3 Al11 133.0(3) 1_556 4_546 ?
Al10 Fe3 Al11 60.81(17) 6_556 4_546 ?
Al1 Fe3 Al11 87.01(18) 5_556 4_546 ?
Al1 Fe3 Al11 122.42(13) 1_556 7_556 ?
Al5 Fe3 Al11 65.33(16) . 7_556 ?
Al9 Fe3 Al11 59.76(13) . 7_556 ?
Al15 Fe3 Al11 155.54(19) 5_556 7_556 ?
Al15 Fe3 Al11 64.06(15) 1_556 7_556 ?
Al10 Fe3 Al11 60.81(17) 1_556 7_556 ?
Al10 Fe3 Al11 133.0(3) 6_556 7_556 ?
Al1 Fe3 Al11 87.01(18) 5_556 7_556 ?
Al11 Fe3 Al11 112.5(3) 4_546 7_556 ?
Al1 Fe3 Fe3 58.6(2) 1_556 5_557 ?
Al5 Fe3 Fe3 177.9(3) . 5_557 ?
Al9 Fe3 Fe3 111.6(3) . 5_557 ?
Al15 Fe3 Fe3 54.14(13) 5_556 5_557 ?
Al15 Fe3 Fe3 54.14(13) 1_556 5_557 ?
Al10 Fe3 Fe3 110.2(2) 1_556 5_557 ?
Al10 Fe3 Fe3 110.2(2) 6_556 5_557 ?
Al1 Fe3 Fe3 52.0(2) 5_556 5_557 ?
Al11 Fe3 Fe3 113.80(17) 4_546 5_557 ?
Al11 Fe3 Fe3 113.80(16) 7_556 5_557 ?
Al5 Fe4 Al6 124.4(3) . 5_657 ?
Al5 Fe4 Al11 70.3(2) . 1_556 ?
Al6 Fe4 Al11 70.3(2) 5_657 1_556 ?
Al5 Fe4 Al11 70.3(2) . 6_556 ?
Al6 Fe4 Al11 70.3(2) 5_657 6_556 ?
Al11 Fe4 Al11 87.3(3) 1_556 6_556 ?
Al5 Fe4 Al15 125.85(12) . 7_556 ?
Al6 Fe4 Al15 70.97(14) 5_657 7_556 ?
Al11 Fe4 Al15 69.02(16) 1_556 7_556 ?
Al11 Fe4 Al15 139.55(19) 6_556 7_556 ?
Al5 Fe4 Al15 125.85(12) . 3_546 ?
Al6 Fe4 Al15 70.97(14) 5_657 3_546 ?
Al11 Fe4 Al15 139.55(19) 1_556 3_546 ?
Al11 Fe4 Al15 69.02(16) 6_556 3_546 ?
Al15 Fe4 Al15 108.3(2) 7_556 3_546 ?
Al5 Fe4 Al6 126.5(3) . . ?
Al6 Fe4 Al6 109.0(2) 5_657 . ?
Al11 Fe4 Al6 135.65(16) 1_556 . ?
Al11 Fe4 Al6 135.65(16) 6_556 . ?
Al15 Fe4 Al6 69.27(14) 7_556 . ?
Al15 Fe4 Al6 69.27(14) 3_546 . ?
Al5 Fe4 Al8 67.8(3) . . ?
Al6 Fe4 Al8 167.7(3) 5_657 . ?
Al11 Fe4 Al8 117.8(2) 1_556 . ?
Al11 Fe4 Al8 117.8(2) 6_556 . ?
Al15 Fe4 Al8 102.42(15) 7_556 . ?
Al15 Fe4 Al8 102.42(15) 3_546 . ?
Al6 Fe4 Al8 58.7(3) . . ?
Al5 Fe4 Al10 65.61(17) . 4_546 ?
Al6 Fe4 Al10 122.80(13) 5_657 4_546 ?
Al11 Fe4 Al10 132.3(2) 1_556 4_546 ?
Al11 Fe4 Al10 61.75(17) 6_556 4_546 ?
Al15 Fe4 Al10 155.9(2) 7_556 4_546 ?
Al15 Fe4 Al10 64.30(15) 3_546 4_546 ?
Al6 Fe4 Al10 86.89(18) . 4_546 ?
Al8 Fe4 Al10 59.88(14) . 4_546 ?
Al5 Fe4 Al10 65.61(17) . 7_556 ?
Al6 Fe4 Al10 122.80(13) 5_657 7_556 ?
Al11 Fe4 Al10 61.75(17) 1_556 7_556 ?
Al11 Fe4 Al10 132.3(2) 6_556 7_556 ?
Al15 Fe4 Al10 64.30(15) 7_556 7_556 ?
Al15 Fe4 Al10 155.9(2) 3_546 7_556 ?
Al6 Fe4 Al10 86.89(18) . 7_556 ?
Al8 Fe4 Al10 59.88(13) . 7_556 ?
Al10 Fe4 Al10 112.3(2) 4_546 7_556 ?
Al5 Fe4 Fe4 179.4(3) . 5_657 ?
Al6 Fe4 Fe4 56.2(2) 5_657 5_657 ?
Al11 Fe4 Fe4 110.12(19) 1_556 5_657 ?
Al11 Fe4 Fe4 110.12(19) 6_556 5_657 ?
Al15 Fe4 Fe4 54.14(12) 7_556 5_657 ?
Al15 Fe4 Fe4 54.14(12) 3_546 5_657 ?
Al6 Fe4 Fe4 52.8(2) . 5_657 ?
Al8 Fe4 Fe4 111.5(3) . 5_657 ?
Al10 Fe4 Fe4 114.14(17) 4_546 5_657 ?
Al10 Fe4 Fe4 114.14(17) 7_556 5_657 ?
Al2 Fe5 Al14 75.1(2) . . ?
Al2 Fe5 Al8 132.3(3) . 7_556 ?
Al14 Fe5 Al8 111.7(2) . 7_556 ?
Al2 Fe5 Al11 75.5(3) . . ?
Al14 Fe5 Al11 136.7(2) . . ?
Al8 Fe5 Al11 111.6(2) 7_556 . ?
Al2 Fe5 Al9 131.9(3) . 7_556 ?
Al14 Fe5 Al9 119.4(2) . 7_556 ?
Al8 Fe5 Al9 87.6(2) 7_556 7_556 ?
Al11 Fe5 Al9 63.5(2) . 7_556 ?
Al2 Fe5 Al10 76.8(2) . . ?
Al14 Fe5 Al10 132.9(2) . . ?
Al8 Fe5 Al10 64.59(19) 7_556 . ?
Al11 Fe5 Al10 67.98(19) . . ?
Al9 Fe5 Al10 107.6(2) 7_556 . ?
Al2 Fe5 Al12 76.8(3) . . ?
Al14 Fe5 Al12 70.10(19) . . ?
Al8 Fe5 Al12 63.4(2) 7_556 . ?
Al11 Fe5 Al12 131.3(2) . . ?
Al9 Fe5 Al12 150.2(2) 7_556 . ?
Al10 Fe5 Al12 67.15(19) . . ?
Al2 Fe5 Al13 78.8(3) . . ?
Al14 Fe5 Al13 76.07(19) . . ?
Al8 Fe5 Al13 148.7(2) 7_556 . ?
Al11 Fe5 Al13 67.56(19) . . ?
Al9 Fe5 Al13 63.5(2) 7_556 . ?
Al10 Fe5 Al13 133.2(2) . . ?
Al12 Fe5 Al13 142.26(19) . . ?
Al2 Fe5 Al4 128.7(2) . 7_556 ?
Al14 Fe5 Al4 63.0(2) . 7_556 ?
Al8 Fe5 Al4 91.6(2) 7_556 7_556 ?
Al11 Fe5 Al4 116.6(3) . 7_556 ?
Al9 Fe5 Al4 59.5(2) 7_556 7_556 ?
Al10 Fe5 Al4 154.4(2) . 7_556 ?
Al12 Fe5 Al4 112.0(2) . 7_556 ?
Al13 Fe5 Al4 64.2(2) . 7_556 ?
Fe3 Al1 Fe1 165.6(4) 1_554 . ?
Fe3 Al1 Al9 126.0(4) 1_554 5_556 ?
Fe1 Al1 Al9 68.4(3) . 5_556 ?
Fe3 Al1 Fe3 69.4(2) 1_554 5_556 ?
Fe1 Al1 Fe3 125.0(4) . 5_556 ?
Al9 Al1 Fe3 56.6(3) 5_556 5_556 ?
Fe3 Al1 Al10 55.9(2) 1_554 6 ?
Fe1 Al1 Al10 114.0(3) . 6 ?
Al9 Al1 Al10 140.53(18) 5_556 6 ?
Fe3 Al1 Al10 108.4(2) 5_556 6 ?
Fe3 Al1 Al10 55.9(2) 1_554 . ?
Fe1 Al1 Al10 114.0(3) . . ?
Al9 Al1 Al10 140.53(18) 5_556 . ?
Fe3 Al1 Al10 108.4(2) 5_556 . ?
Al10 Al1 Al10 76.9(3) 6 . ?
Fe3 Al1 Al12 115.8(3) 1_554 6 ?
Fe1 Al1 Al12 54.43(18) . 6 ?
Al9 Al1 Al12 105.3(3) 5_556 6 ?
Fe3 Al1 Al12 139.0(2) 5_556 6 ?
Al10 Al1 Al12 60.0(2) 6 6 ?
Al10 Al1 Al12 106.5(3) . 6 ?
Fe3 Al1 Al12 115.8(3) 1_554 . ?
Fe1 Al1 Al12 54.43(18) . . ?
Al9 Al1 Al12 105.3(3) 5_556 . ?
Fe3 Al1 Al12 139.0(2) 5_556 . ?
Al10 Al1 Al12 106.5(3) 6 . ?
Al10 Al1 Al12 60.0(2) . . ?
Al12 Al1 Al12 78.2(3) 6 . ?
Fe3 Al1 Al15 54.45(15) 1_554 5 ?
Fe1 Al1 Al15 132.0(2) . 5 ?
Al9 Al1 Al15 89.8(2) 5_556 5 ?
Fe3 Al1 Al15 52.84(14) 5_556 5 ?
Al10 Al1 Al15 58.47(16) 6 5 ?
Al10 Al1 Al15 109.8(3) . 5 ?
Al12 Al1 Al15 95.22(16) 6 5 ?
Al12 Al1 Al15 164.6(4) . 5 ?
Fe3 Al1 Al15 54.45(15) 1_554 . ?
Fe1 Al1 Al15 132.0(2) . . ?
Al9 Al1 Al15 89.8(2) 5_556 . ?
Fe3 Al1 Al15 52.84(14) 5_556 . ?
Al10 Al1 Al15 109.8(3) 6 . ?
Al10 Al1 Al15 58.47(16) . . ?
Al12 Al1 Al15 164.6(4) 6 . ?
Al12 Al1 Al15 95.22(16) . . ?
Al15 Al1 Al15 87.7(3) 5 . ?
Fe5 Al2 Fe5 178.1(4) . 6 ?
Fe5 Al2 Al14 53.77(15) . . ?
Fe5 Al2 Al14 128.1(3) 6 . ?
Fe5 Al2 Al14 128.1(3) . 6 ?
Fe5 Al2 Al14 53.77(15) 6 6 ?
Al14 Al2 Al14 74.3(3) . 6 ?
Fe5 Al2 Al11 124.2(3) . 6 ?
Fe5 Al2 Al11 54.39(17) 6 6 ?
Al14 Al2 Al11 154.5(4) . 6 ?
Al14 Al2 Al11 102.20(17) 6 6 ?
Fe5 Al2 Al11 54.39(17) . . ?
Fe5 Al2 Al11 124.2(3) 6 . ?
Al14 Al2 Al11 102.20(17) . . ?
Al14 Al2 Al11 154.5(4) 6 . ?
Al11 Al2 Al11 69.8(3) 6 . ?
Fe2 Al3 Fe1 160.4(4) . . ?
Fe2 Al3 Al14 121.77(19) . 4_546 ?
Fe1 Al3 Al14 64.5(2) . 4_546 ?
Fe2 Al3 Al14 121.77(19) . 7_556 ?
Fe1 Al3 Al14 64.5(2) . 7_556 ?
Al14 Al3 Al14 111.7(4) 4_546 7_556 ?
Fe2 Al3 Al4 143.0(4) . . ?
Fe1 Al3 Al4 56.7(3) . . ?
Al14 Al3 Al4 57.5(2) 4_546 . ?
Al14 Al3 Al4 57.5(2) 7_556 . ?
Fe2 Al3 Al8 61.5(3) . . ?
Fe1 Al3 Al8 138.1(4) . . ?
Al14 Al3 Al8 94.6(3) 4_546 . ?
Al14 Al3 Al8 94.6(3) 7_556 . ?
Al4 Al3 Al8 81.4(3) . . ?
Fe2 Al3 Al12 60.53(19) . 7_556 ?
Fe1 Al3 Al12 126.0(2) . 7_556 ?
Al14 Al3 Al12 147.0(4) 4_546 7_556 ?
Al14 Al3 Al12 62.29(17) 7_556 7_556 ?
Al4 Al3 Al12 99.7(3) . 7_556 ?
Al8 Al3 Al12 55.89(17) . 7_556 ?
Fe2 Al3 Al12 60.53(19) . 4_546 ?
Fe1 Al3 Al12 126.0(2) . 4_546 ?
Al14 Al3 Al12 62.29(17) 4_546 4_546 ?
Al14 Al3 Al12 147.0(4) 7_556 4_546 ?
Al4 Al3 Al12 99.7(3) . 4_546 ?
Al8 Al3 Al12 55.89(17) . 4_546 ?
Al12 Al3 Al12 103.9(3) 7_556 4_546 ?
Fe2 Al3 Al14 54.8(2) . 6 ?
Fe1 Al3 Al14 111.4(2) . 6 ?
Al14 Al3 Al14 84.0(2) 4_546 6 ?
Al14 Al3 Al14 156.9(3) 7_556 6 ?
Al4 Al3 Al14 141.43(17) . 6 ?
Al8 Al3 Al14 101.2(3) . 6 ?
Al12 Al3 Al14 113.7(3) 7_556 6 ?
Al12 Al3 Al14 55.05(19) 4_546 6 ?
Fe2 Al3 Al14 54.8(2) . . ?
Fe1 Al3 Al14 111.4(2) . . ?
Al14 Al3 Al14 156.9(3) 4_546 . ?
Al14 Al3 Al14 84.0(2) 7_556 . ?
Al4 Al3 Al14 141.43(17) . . ?
Al8 Al3 Al14 101.2(3) . . ?
Al12 Al3 Al14 55.05(19) 7_556 . ?
Al12 Al3 Al14 113.7(3) 4_546 . ?
Al14 Al3 Al14 76.4(3) 6 . ?
Fe2 Al3 Al12 113.6(3) . 6 ?
Fe1 Al3 Al12 52.44(17) . 6 ?
Al14 Al3 Al12 55.07(18) 4_546 6 ?
Al14 Al3 Al12 114.9(3) 7_556 6 ?
Al4 Al3 Al12 95.6(3) . 6 ?
Al8 Al3 Al12 143.09(13) . 6 ?
Al12 Al3 Al12 157.9(3) 7_556 6 ?
Al12 Al3 Al12 88.92(15) 4_546 6 ?
Al14 Al3 Al12 59.35(19) 6 6 ?
Al14 Al3 Al12 103.5(3) . 6 ?
Fe2 Al3 Al12 113.6(3) . . ?
Fe1 Al3 Al12 52.44(17) . . ?
Al14 Al3 Al12 114.9(3) 4_546 . ?
Al14 Al3 Al12 55.07(18) 7_556 . ?
Al4 Al3 Al12 95.6(3) . . ?
Al8 Al3 Al12 143.09(13) . . ?
Al12 Al3 Al12 88.92(15) 7_556 . ?
Al12 Al3 Al12 157.9(3) 4_546 . ?
Al14 Al3 Al12 103.5(3) 6 . ?
Al14 Al3 Al12 59.35(19) . . ?
Al12 Al3 Al12 73.8(3) 6 . ?
Al4 Al4 Fe1 63.0(3) 5_556 . ?
Al4 Al4 Al9 125.3(6) 5_556 . ?
Fe1 Al4 Al9 171.7(5) . . ?
Al4 Al4 Fe5 139.75(17) 5_556 7_556 ?
Fe1 Al4 Fe5 116.1(3) . 7_556 ?
Al9 Al4 Fe5 58.2(2) . 7_556 ?
Al4 Al4 Fe5 139.75(16) 5_556 4_546 ?
Fe1 Al4 Fe5 116.1(3) . 4_546 ?
Al9 Al4 Fe5 58.2(2) . 4_546 ?
Fe5 Al4 Fe5 79.2(2) 7_556 4_546 ?
Al4 Al4 Fe1 58.6(4) 5_556 5_556 ?
Fe1 Al4 Fe1 121.6(3) . 5_556 ?
Al9 Al4 Fe1 66.7(3) . 5_556 ?
Fe5 Al4 Fe1 107.9(3) 7_556 5_556 ?
Fe5 Al4 Fe1 107.9(3) 4_546 5_556 ?
Al4 Al4 Al14 95.8(3) 5_556 7_556 ?
Fe1 Al4 Al14 65.8(2) . 7_556 ?
Al9 Al4 Al14 111.1(2) . 7_556 ?
Fe5 Al4 Al14 55.47(15) 7_556 7_556 ?
Fe5 Al4 Al14 121.4(3) 4_546 7_556 ?
Fe1 Al4 Al14 119.3(2) 5_556 7_556 ?
Al4 Al4 Al14 95.8(3) 5_556 4_546 ?
Fe1 Al4 Al14 65.8(2) . 4_546 ?
Al9 Al4 Al14 111.1(2) . 4_546 ?
Fe5 Al4 Al14 121.4(3) 7_556 4_546 ?
Fe5 Al4 Al14 55.47(15) 4_546 4_546 ?
Fe1 Al4 Al14 119.3(2) 5_556 4_546 ?
Al14 Al4 Al14 117.1(4) 7_556 4_546 ?
Al4 Al4 Al13 88.2(3) 5_556 7_556 ?
Fe1 Al4 Al13 122.85(19) . 7_556 ?
Al9 Al4 Al13 60.5(2) . 7_556 ?
Fe5 Al4 Al13 57.35(16) 7_556 7_556 ?
Fe5 Al4 Al13 117.1(3) 4_546 7_556 ?
Fe1 Al4 Al13 56.7(2) 5_556 7_556 ?
Al14 Al4 Al13 69.95(17) 7_556 7_556 ?
Al14 Al4 Al13 171.3(3) 4_546 7_556 ?
Al4 Al4 Al13 88.2(3) 5_556 4_546 ?
Fe1 Al4 Al13 122.85(19) . 4_546 ?
Al9 Al4 Al13 60.5(2) . 4_546 ?
Fe5 Al4 Al13 117.1(3) 7_556 4_546 ?
Fe5 Al4 Al13 57.35(16) 4_546 4_546 ?
Fe1 Al4 Al13 56.7(2) 5_556 4_546 ?
Al14 Al4 Al13 171.3(3) 7_556 4_546 ?
Al14 Al4 Al13 69.95(17) 4_546 4_546 ?
Al13 Al4 Al13 102.6(4) 7_556 4_546 ?
Al4 Al4 Al3 119.8(5) 5_556 . ?
Fe1 Al4 Al3 56.8(2) . . ?
Al9 Al4 Al3 114.9(4) . . ?
Fe5 Al4 Al3 73.3(3) 7_556 . ?
Fe5 Al4 Al3 73.3(2) 4_546 . ?
Fe1 Al4 Al3 178.4(4) 5_556 . ?
Al14 Al4 Al3 60.4(2) 7_556 . ?
Al14 Al4 Al3 60.4(2) 4_546 . ?
Al13 Al4 Al3 123.9(2) 7_556 . ?
Al13 Al4 Al3 123.9(2) 4_546 . ?
Fe4 Al5 Fe3 165.4(4) . . ?
Fe4 Al5 Al9 137.4(4) . . ?
Fe3 Al5 Al9 57.1(3) . . ?
Fe4 Al5 Al10 62.8(2) . 7_556 ?
Fe3 Al5 Al10 122.3(2) . 7_556 ?
Al9 Al5 Al10 95.1(2) . 7_556 ?
Fe4 Al5 Al10 62.8(2) . 4_546 ?
Fe3 Al5 Al10 122.3(2) . 4_546 ?
Al9 Al5 Al10 95.1(2) . 4_546 ?
Al10 Al5 Al10 108.4(4) 7_556 4_546 ?
Fe4 Al5 Al11 55.7(2) . 1_556 ?
Fe3 Al5 Al11 113.8(3) . 1_556 ?
Al9 Al5 Al11 142.64(15) . 1_556 ?
Al10 Al5 Al11 57.06(18) 7_556 1_556 ?
Al10 Al5 Al11 116.1(3) 4_546 1_556 ?
Fe4 Al5 Al11 55.7(2) . 6_556 ?
Fe3 Al5 Al11 113.8(3) . 6_556 ?
Al9 Al5 Al11 142.64(15) . 6_556 ?
Al10 Al5 Al11 116.1(3) 7_556 6_556 ?
Al10 Al5 Al11 57.06(17) 4_546 6_556 ?
Al11 Al5 Al11 74.6(3) 1_556 6_556 ?
Fe4 Al5 Al8 59.5(3) . . ?
Fe3 Al5 Al8 135.0(4) . . ?
Al9 Al5 Al8 77.9(3) . . ?
Al10 Al5 Al8 56.90(19) 7_556 . ?
Al10 Al5 Al8 56.90(19) 4_546 . ?
Al11 Al5 Al8 101.5(3) 1_556 . ?
Al11 Al5 Al8 101.5(3) 6_556 . ?
Fe4 Al5 Al11 121.8(2) . 4_546 ?
Fe3 Al5 Al11 63.1(2) . 4_546 ?
Al9 Al5 Al11 56.81(17) . 4_546 ?
Al10 Al5 Al11 144.9(3) 7_556 4_546 ?
Al10 Al5 Al11 59.54(18) 4_546 4_546 ?
Al11 Al5 Al11 157.5(3) 1_556 4_546 ?
Al11 Al5 Al11 86.23(17) 6_556 4_546 ?
Al8 Al5 Al11 93.7(2) . 4_546 ?
Fe4 Al5 Al11 121.8(2) . 7_556 ?
Fe3 Al5 Al11 63.1(2) . 7_556 ?
Al9 Al5 Al11 56.81(17) . 7_556 ?
Al10 Al5 Al11 59.54(18) 7_556 7_556 ?
Al10 Al5 Al11 144.9(3) 4_546 7_556 ?
Al11 Al5 Al11 86.23(16) 1_556 7_556 ?
Al11 Al5 Al11 157.5(3) 6_556 7_556 ?
Al8 Al5 Al11 93.7(2) . 7_556 ?
Al11 Al5 Al11 109.4(3) 4_546 7_556 ?
Fe4 Al5 Al10 114.7(3) . 1_556 ?
Fe3 Al5 Al10 55.0(2) . 1_556 ?
Al9 Al5 Al10 98.5(3) . 1_556 ?
Al10 Al5 Al10 86.74(18) 7_556 1_556 ?
Al10 Al5 Al10 158.6(3) 4_546 1_556 ?
Al11 Al5 Al10 59.2(2) 1_556 1_556 ?
Al11 Al5 Al10 103.0(3) 6_556 1_556 ?
Al8 Al5 Al10 142.48(15) . 1_556 ?
Al11 Al5 Al10 115.8(4) 4_546 1_556 ?
Al11 Al5 Al10 56.00(18) 7_556 1_556 ?
Fe4 Al5 Al10 114.7(3) . 6_556 ?
Fe3 Al5 Al10 55.0(2) . 6_556 ?
Al9 Al5 Al10 98.5(3) . 6_556 ?
Al10 Al5 Al10 158.6(3) 7_556 6_556 ?
Al10 Al5 Al10 86.74(18) 4_546 6_556 ?
Al11 Al5 Al10 103.0(3) 1_556 6_556 ?
Al11 Al5 Al10 59.2(2) 6_556 6_556 ?
Al8 Al5 Al10 142.48(15) . 6_556 ?
Al11 Al5 Al10 56.00(18) 4_546 6_556 ?
Al11 Al5 Al10 115.8(4) 7_556 6_556 ?
Al10 Al5 Al10 75.0(3) 1_556 6_556 ?
Fe4 Al6 Fe2 161.8(4) 5_657 . ?
Fe4 Al6 Al8 132.8(4) 5_657 . ?
Fe2 Al6 Al8 65.4(3) . . ?
Fe4 Al6 Fe4 71.0(2) 5_657 . ?
Fe2 Al6 Fe4 127.2(4) . . ?
Al8 Al6 Fe4 61.8(3) . . ?
Fe4 Al6 Al11 55.06(18) 5_657 2_656 ?
Fe2 Al6 Al11 111.7(3) . 2_656 ?
Al8 Al6 Al11 142.95(16) . 2_656 ?
Fe4 Al6 Al11 109.9(2) . 2_656 ?
Fe4 Al6 Al11 55.06(18) 5_657 5_656 ?
Fe2 Al6 Al11 111.7(3) . 5_656 ?
Al8 Al6 Al11 142.95(16) . 5_656 ?
Fe4 Al6 Al11 109.9(2) . 5_656 ?
Al11 Al6 Al11 73.9(3) 2_656 5_656 ?
Fe4 Al6 Al13 114.5(3) 5_657 5_656 ?
Fe2 Al6 Al13 53.75(18) . 5_656 ?
Al8 Al6 Al13 100.5(3) . 5_656 ?
Fe4 Al6 Al13 137.1(2) . 5_656 ?
Al11 Al6 Al13 106.2(3) 2_656 5_656 ?
Al11 Al6 Al13 59.5(2) 5_656 5_656 ?
Fe4 Al6 Al13 114.5(3) 5_657 2_656 ?
Fe2 Al6 Al13 53.75(18) . 2_656 ?
Al8 Al6 Al13 100.5(3) . 2_656 ?
Fe4 Al6 Al13 137.1(2) . 2_656 ?
Al11 Al6 Al13 59.5(2) 2_656 2_656 ?
Al11 Al6 Al13 106.2(3) 5_656 2_656 ?
Al13 Al6 Al13 81.8(3) 5_656 2_656 ?
Fe4 Al6 Al15 55.03(15) 5_657 7_556 ?
Fe2 Al6 Al15 132.55(17) . 7_556 ?
Al8 Al6 Al15 94.6(3) . 7_556 ?
Fe4 Al6 Al15 54.17(16) . 7_556 ?
Al11 Al6 Al15 58.97(16) 2_656 7_556 ?
Al11 Al6 Al15 109.2(3) 5_656 7_556 ?
Al13 Al6 Al15 164.6(4) 5_656 7_556 ?
Al13 Al6 Al15 92.54(15) 2_656 7_556 ?
Fe4 Al6 Al15 55.03(15) 5_657 3_546 ?
Fe2 Al6 Al15 132.55(17) . 3_546 ?
Al8 Al6 Al15 94.6(3) . 3_546 ?
Fe4 Al6 Al15 54.17(16) . 3_546 ?
Al11 Al6 Al15 109.2(3) 2_656 3_546 ?
Al11 Al6 Al15 58.97(16) 5_656 3_546 ?
Al13 Al6 Al15 92.54(15) 5_656 3_546 ?
Al13 Al6 Al15 164.6(4) 2_656 3_546 ?
Al15 Al6 Al15 89.3(3) 7_556 3_546 ?
Fe2 Al7 Fe2 180.0 5_656 . ?
Fe2 Al7 Al14 123.17(13) 5_656 . ?
Fe2 Al7 Al14 56.83(13) . . ?
Fe2 Al7 Al14 123.17(13) 5_656 6 ?
Fe2 Al7 Al14 56.83(13) . 6 ?
Al14 Al7 Al14 81.9(2) . 6 ?
Fe2 Al7 Al14 56.83(13) 5_656 2_656 ?
Fe2 Al7 Al14 123.17(13) . 2_656 ?
Al14 Al7 Al14 98.1(2) . 2_656 ?
Al14 Al7 Al14 180.00(17) 6 2_656 ?
Fe2 Al7 Al14 56.83(13) 5_656 5_656 ?
Fe2 Al7 Al14 123.17(13) . 5_656 ?
Al14 Al7 Al14 180.0 . 5_656 ?
Al14 Al7 Al14 98.1(2) 6 5_656 ?
Al14 Al7 Al14 81.9(2) 2_656 5_656 ?
Fe2 Al7 Al13 125.22(13) 5_656 2_656 ?
Fe2 Al7 Al13 54.78(13) . 2_656 ?
Al14 Al7 Al13 59.40(15) . 2_656 ?
Al14 Al7 Al13 111.53(17) 6 2_656 ?
Al14 Al7 Al13 68.47(17) 2_656 2_656 ?
Al14 Al7 Al13 120.60(15) 5_656 2_656 ?
Fe2 Al7 Al13 54.78(13) 5_656 6 ?
Fe2 Al7 Al13 125.22(13) . 6 ?
Al14 Al7 Al13 120.60(15) . 6 ?
Al14 Al7 Al13 68.47(17) 6 6 ?
Al14 Al7 Al13 111.53(17) 2_656 6 ?
Al14 Al7 Al13 59.40(15) 5_656 6 ?
Al13 Al7 Al13 180.0 2_656 6 ?
Fe2 Al7 Al13 125.22(13) 5_656 5_656 ?
Fe2 Al7 Al13 54.78(13) . 5_656 ?
Al14 Al7 Al13 111.53(17) . 5_656 ?
Al14 Al7 Al13 59.40(15) 6 5_656 ?
Al14 Al7 Al13 120.60(15) 2_656 5_656 ?
Al14 Al7 Al13 68.47(17) 5_656 5_656 ?
Al13 Al7 Al13 83.9(2) 2_656 5_656 ?
Al13 Al7 Al13 96.1(2) 6 5_656 ?
Fe2 Al7 Al13 54.78(13) 5_656 . ?
Fe2 Al7 Al13 125.22(13) . . ?
Al14 Al7 Al13 68.47(17) . . ?
Al14 Al7 Al13 120.60(15) 6 . ?
Al14 Al7 Al13 59.40(15) 2_656 . ?
Al14 Al7 Al13 111.53(17) 5_656 . ?
Al13 Al7 Al13 96.1(2) 2_656 . ?
Al13 Al7 Al13 83.9(2) 6 . ?
Al13 Al7 Al13 180.0 5_656 . ?
Fe5 Al8 Fe5 83.8(3) 4_546 7_556 ?
Fe5 Al8 Al6 137.96(15) 4_546 . ?
Fe5 Al8 Al6 137.96(15) 7_556 . ?
Fe5 Al8 Fe4 114.7(3) 4_546 . ?
Fe5 Al8 Fe4 114.7(3) 7_556 . ?
Al6 Al8 Fe4 59.5(3) . . ?
Fe5 Al8 Al12 59.86(17) 4_546 4_546 ?
Fe5 Al8 Al12 128.6(3) 7_556 4_546 ?
Al6 Al8 Al12 83.4(3) . 4_546 ?
Fe4 Al8 Al12 113.2(2) . 4_546 ?
Fe5 Al8 Al12 128.6(3) 4_546 7_556 ?
Fe5 Al8 Al12 59.86(17) 7_556 7_556 ?
Al6 Al8 Al12 83.4(3) . 7_556 ?
Fe4 Al8 Al12 113.2(2) . 7_556 ?
Al12 Al8 Al12 114.9(4) 4_546 7_556 ?
Fe5 Al8 Al10 127.6(4) 4_546 7_556 ?
Fe5 Al8 Al10 58.21(16) 7_556 7_556 ?
Al6 Al8 Al10 88.7(2) . 7_556 ?
Fe4 Al8 Al10 62.35(18) . 7_556 ?
Al12 Al8 Al10 172.1(4) 4_546 7_556 ?
Al12 Al8 Al10 63.70(17) 7_556 7_556 ?
Fe5 Al8 Al10 58.21(16) 4_546 4_546 ?
Fe5 Al8 Al10 127.6(4) 7_556 4_546 ?
Al6 Al8 Al10 88.7(2) . 4_546 ?
Fe4 Al8 Al10 62.35(18) . 4_546 ?
Al12 Al8 Al10 63.70(17) 4_546 4_546 ?
Al12 Al8 Al10 172.1(4) 7_556 4_546 ?
Al10 Al8 Al10 116.5(4) 7_556 4_546 ?
Fe5 Al8 Fe2 111.9(2) 4_546 . ?
Fe5 Al8 Fe2 111.9(2) 7_556 . ?
Al6 Al8 Fe2 56.3(3) . . ?
Fe4 Al8 Fe2 115.8(3) . . ?
Al12 Al8 Fe2 59.9(2) 4_546 . ?
Al12 Al8 Fe2 59.9(2) 7_556 . ?
Al10 Al8 Fe2 115.1(2) 7_556 . ?
Al10 Al8 Fe2 115.1(2) 4_546 . ?
Fe5 Al8 Al5 76.3(3) 4_546 . ?
Fe5 Al8 Al5 76.3(3) 7_556 . ?
Al6 Al8 Al5 112.2(3) . . ?
Fe4 Al8 Al5 52.6(2) . . ?
Al12 Al8 Al5 122.0(2) 4_546 . ?
Al12 Al8 Al5 122.0(2) 7_556 . ?
Al10 Al8 Al5 61.4(2) 7_556 . ?
Al10 Al8 Al5 61.4(2) 4_546 . ?
Fe2 Al8 Al5 168.4(4) . . ?
Fe5 Al8 Al3 74.0(2) 4_546 . ?
Fe5 Al8 Al3 74.0(2) 7_556 . ?
Al6 Al8 Al3 108.2(4) . . ?
Fe4 Al8 Al3 167.7(4) . . ?
Al12 Al8 Al3 62.37(19) 4_546 . ?
Al12 Al8 Al3 62.37(19) 7_556 . ?
Al10 Al8 Al3 120.41(18) 7_556 . ?
Al10 Al8 Al3 120.41(18) 4_546 . ?
Fe2 Al8 Al3 51.9(2) . . ?
Al5 Al8 Al3 139.7(4) . . ?
Fe3 Al9 Fe5 119.5(2) . 7_556 ?
Fe3 Al9 Fe5 119.5(2) . 4_546 ?
Fe5 Al9 Fe5 83.2(3) 7_556 4_546 ?
Fe3 Al9 Al4 177.3(5) . . ?
Fe5 Al9 Al4 62.3(2) 7_556 . ?
Fe5 Al9 Al4 62.3(2) 4_546 . ?
Fe3 Al9 Al1 63.8(3) . 5_556 ?
Fe5 Al9 Al1 136.26(18) 7_556 5_556 ?
Fe5 Al9 Al1 136.26(18) 4_546 5_556 ?
Al4 Al9 Al1 113.5(4) . 5_556 ?
Fe3 Al9 Al11 66.3(2) . 7_556 ?
Fe5 Al9 Al11 58.15(17) 7_556 7_556 ?
Fe5 Al9 Al11 130.0(4) 4_546 7_556 ?
Al4 Al9 Al11 114.4(2) . 7_556 ?
Al1 Al9 Al11 92.6(3) 5_556 7_556 ?
Fe3 Al9 Al11 66.3(2) . 4_546 ?
Fe5 Al9 Al11 130.0(4) 7_556 4_546 ?
Fe5 Al9 Al11 58.15(16) 4_546 4_546 ?
Al4 Al9 Al11 114.4(2) . 4_546 ?
Al1 Al9 Al11 92.6(3) 5_556 4_546 ?
Al11 Al9 Al11 123.7(3) 7_556 4_546 ?
Fe3 Al9 Al13 115.1(2) . 4_546 ?
Fe5 Al9 Al13 124.1(3) 7_556 4_546 ?
Fe5 Al9 Al13 59.56(17) 4_546 4_546 ?
Al4 Al9 Al13 63.7(2) . 4_546 ?
Al1 Al9 Al13 79.2(3) 5_556 4_546 ?
Al11 Al9 Al13 169.2(4) 7_556 4_546 ?
Al11 Al9 Al13 64.26(15) 4_546 4_546 ?
Fe3 Al9 Al13 115.1(2) . 7_556 ?
Fe5 Al9 Al13 59.56(17) 7_556 7_556 ?
Fe5 Al9 Al13 124.1(3) 4_546 7_556 ?
Al4 Al9 Al13 63.7(2) . 7_556 ?
Al1 Al9 Al13 79.2(3) 5_556 7_556 ?
Al11 Al9 Al13 64.26(15) 7_556 7_556 ?
Al11 Al9 Al13 169.2(4) 4_546 7_556 ?
Al13 Al9 Al13 106.9(3) 4_546 7_556 ?
Fe3 Al9 Al5 56.6(3) . . ?
Fe5 Al9 Al5 78.5(3) 7_556 . ?
Fe5 Al9 Al5 78.5(3) 4_546 . ?
Al4 Al9 Al5 126.0(5) . . ?
Al1 Al9 Al5 120.4(4) 5_556 . ?
Al11 Al9 Al5 64.64(18) 7_556 . ?
Al11 Al9 Al5 64.64(18) 4_546 . ?
Al13 Al9 Al5 125.61(18) 4_546 . ?
Al13 Al9 Al5 125.61(18) 7_556 . ?
Fe3 Al9 Fe1 119.1(4) . 5_556 ?
Fe5 Al9 Fe1 104.6(2) 7_556 5_556 ?
Fe5 Al9 Fe1 104.6(2) 4_546 5_556 ?
Al4 Al9 Fe1 58.2(3) . 5_556 ?
Al1 Al9 Fe1 55.4(2) 5_556 5_556 ?
Al11 Al9 Fe1 114.4(2) 7_556 5_556 ?
Al11 Al9 Fe1 114.4(2) 4_546 5_556 ?
Al13 Al9 Fe1 55.14(17) 4_546 5_556 ?
Al13 Al9 Fe1 55.14(17) 7_556 5_556 ?
Al5 Al9 Fe1 175.8(4) . 5_556 ?
Fe3 Al10 Fe5 149.3(3) 1_554 . ?
Fe3 Al10 Al8 148.3(3) 1_554 7_556 ?
Fe5 Al10 Al8 57.2(2) . 7_556 ?
Fe3 Al10 Al11 65.27(18) 1_554 7 ?
Fe5 Al10 Al11 135.2(3) . 7 ?
Al8 Al10 Al11 108.7(3) 7_556 7 ?
Fe3 Al10 Fe4 101.0(2) 1_554 7_556 ?
Fe5 Al10 Fe4 109.7(2) . 7_556 ?
Al8 Al10 Fe4 57.78(19) 7_556 7_556 ?
Al11 Al10 Fe4 54.11(17) 7 7_556 ?
Fe3 Al10 Al15 55.69(19) 1_554 . ?
Fe5 Al10 Al15 148.0(3) . . ?
Al8 Al10 Al15 93.4(3) 7_556 . ?
Al11 Al10 Al15 61.68(18) 7 . ?
Fe4 Al10 Al15 53.44(18) 7_556 . ?
Fe3 Al10 Al11 112.9(3) 1_554 . ?
Fe5 Al10 Al11 55.70(17) . . ?
Al8 Al10 Al11 97.7(3) 7_556 . ?
Al11 Al10 Al11 89.5(2) 7 . ?
Fe4 Al10 Al11 112.0(2) 7_556 . ?
Al15 Al10 Al11 151.1(2) . . ?
Fe3 Al10 Al5 126.3(3) 1_554 7_556 ?
Fe5 Al10 Al5 76.0(2) . 7_556 ?
Al8 Al10 Al5 61.7(2) 7_556 7_556 ?
Al11 Al10 Al5 61.6(2) 7 7_556 ?
Fe4 Al10 Al5 51.6(2) 7_556 7_556 ?
Al15 Al10 Al5 102.5(2) . 7_556 ?
Al11 Al10 Al5 60.9(2) . 7_556 ?
Fe3 Al10 Al1 54.5(2) 1_554 . ?
Fe5 Al10 Al1 111.4(2) . . ?
Al8 Al10 Al1 107.9(3) 7_556 . ?
Al11 Al10 Al1 113.3(3) 7 . ?
Fe4 Al10 Al1 111.0(3) 7_556 . ?
Al15 Al10 Al1 62.4(2) . . ?
Al11 Al10 Al1 136.8(3) . . ?
Al5 Al10 Al1 162.3(3) 7_556 . ?
Fe3 Al10 Al12 114.6(3) 1_554 . ?
Fe5 Al10 Al12 57.40(18) . . ?
Al8 Al10 Al12 57.9(2) 7_556 . ?
Al11 Al10 Al12 156.3(3) 7 . ?
Fe4 Al10 Al12 105.0(2) 7_556 . ?
Al15 Al10 Al12 97.8(2) . . ?
Al11 Al10 Al12 110.6(2) . . ?
Al5 Al10 Al12 116.8(3) 7_556 . ?
Al1 Al10 Al12 60.2(2) . . ?
Fe3 Al10 Al5 53.9(2) 1_554 1_554 ?
Fe5 Al10 Al5 110.4(3) . 1_554 ?
Al8 Al10 Al5 153.3(3) 7_556 1_554 ?
Al11 Al10 Al5 61.5(2) 7 1_554 ?
Fe4 Al10 Al5 115.2(2) 7_556 1_554 ?
Al15 Al10 Al5 101.6(2) . 1_554 ?
Al11 Al10 Al5 59.3(2) . 1_554 ?
Al5 Al10 Al5 93.26(18) 7_556 1_554 ?
Al1 Al10 Al5 98.7(2) . 1_554 ?
Al12 Al10 Al5 139.4(3) . 1_554 ?
Fe4 Al11 Fe5 151.6(3) 1_554 . ?
Fe4 Al11 Al9 145.8(3) 1_554 7_556 ?
Fe5 Al11 Al9 58.4(2) . 7_556 ?
Fe4 Al11 Al10 64.14(18) 1_554 7 ?
Fe5 Al11 Al10 136.4(3) . 7 ?
Al9 Al11 Al10 104.8(3) 7_556 7 ?
Fe4 Al11 Fe3 100.1(2) 1_554 7_556 ?
Fe5 Al11 Fe3 108.3(2) . 7_556 ?
Al9 Al11 Fe3 53.9(2) 7_556 7_556 ?
Al10 Al11 Fe3 53.93(17) 7 7_556 ?
Fe4 Al11 Al10 115.2(2) 1_554 . ?
Fe5 Al11 Al10 56.33(18) . . ?
Al9 Al11 Al10 96.3(3) 7_556 . ?
Al10 Al11 Al10 90.5(2) 7 . ?
Fe3 Al11 Al10 110.8(2) 7_556 . ?
Fe4 Al11 Al15 55.8(2) 1_554 7 ?
Fe5 Al11 Al15 145.1(3) . 7 ?
Al9 Al11 Al15 90.1(3) 7_556 7 ?
Al10 Al11 Al15 61.04(18) 7 7 ?
Fe3 Al11 Al15 52.5(2) 7_556 7 ?
Al10 Al11 Al15 151.5(2) . 7 ?
Fe4 Al11 Al5 54.0(2) 1_554 1_554 ?
Fe5 Al11 Al5 112.9(3) . 1_554 ?
Al9 Al11 Al5 151.8(3) 7_556 1_554 ?
Al10 Al11 Al5 61.4(2) 7 1_554 ?
Fe3 Al11 Al5 114.9(2) 7_556 1_554 ?
Al10 Al11 Al5 61.5(2) . 1_554 ?
Al15 Al11 Al5 101.9(3) 7 1_554 ?
Fe4 Al11 Al13 115.4(2) 1_554 . ?
Fe5 Al11 Al13 57.54(17) . . ?
Al9 Al11 Al13 58.6(2) 7_556 . ?
Al10 Al11 Al13 152.1(3) 7 . ?
Fe3 Al11 Al13 101.2(2) 7_556 . ?
Al10 Al11 Al13 112.4(3) . . ?
Al15 Al11 Al13 94.7(2) 7 . ?
Al5 Al11 Al13 143.4(3) 1_554 . ?
Fe4 Al11 Al6 54.66(19) 1_554 5_656 ?
Fe5 Al11 Al6 111.9(2) . 5_656 ?
Al9 Al11 Al6 108.6(3) 7_556 5_656 ?
Al10 Al11 Al6 111.6(3) 7 5_656 ?
Fe3 Al11 Al6 109.1(3) 7_556 5_656 ?
Al10 Al11 Al6 140.1(3) . 5_656 ?
Al15 Al11 Al6 61.1(2) 7 5_656 ?
Al5 Al11 Al6 99.5(2) 1_554 5_656 ?
Al13 Al11 Al6 60.8(2) . 5_656 ?
Fe4 Al11 Al5 126.2(3) 1_554 7_556 ?
Fe5 Al11 Al5 75.6(2) . 7_556 ?
Al9 Al11 Al5 58.5(2) 7_556 7_556 ?
Al10 Al11 Al5 62.5(2) 7 7_556 ?
Fe3 Al11 Al5 51.5(2) 7_556 7_556 ?
Al10 Al11 Al5 59.6(2) . 7_556 ?
Al15 Al11 Al5 101.9(3) 7 7_556 ?
Al5 Al11 Al5 93.77(16) 1_554 7_556 ?
Al13 Al11 Al5 114.6(2) . 7_556 ?
Al6 Al11 Al5 160.2(3) 5_656 7_556 ?
Fe4 Al11 Al2 101.4(2) 1_554 . ?
Fe5 Al11 Al2 50.15(15) . . ?
Al9 Al11 Al2 104.6(3) 7_556 . ?
Al10 Al11 Al2 142.3(3) 7 . ?
Fe3 Al11 Al2 158.1(2) 7_556 . ?
Al10 Al11 Al2 63.2(2) . . ?
Al15 Al11 Al2 141.4(3) 7 . ?
Al5 Al11 Al2 81.7(2) 1_554 . ?
Al13 Al11 Al2 65.4(2) . . ?
Al6 Al11 Al2 80.3(2) 5_656 . ?
Al5 Al11 Al2 116.3(3) 7_556 . ?
Fe1 Al12 Fe5 146.5(3) . . ?
Fe1 Al12 Al14 66.7(2) . 7_556 ?
Fe5 Al12 Al14 130.9(3) . 7_556 ?
Fe1 Al12 Al8 152.0(3) . 7_556 ?
Fe5 Al12 Al8 56.7(2) . 7_556 ?
Al14 Al12 Al8 112.1(3) 7_556 7_556 ?
Fe1 Al12 Fe2 103.1(2) . 7_556 ?
Fe5 Al12 Fe2 110.2(2) . 7_556 ?
Al14 Al12 Fe2 55.10(17) 7_556 7_556 ?
Al8 Al12 Fe2 61.0(2) 7_556 7_556 ?
Fe1 Al12 Al10 115.8(2) . . ?
Fe5 Al12 Al10 55.45(17) . . ?
Al14 Al12 Al10 165.5(3) 7_556 . ?
Al8 Al12 Al10 58.4(2) 7_556 . ?
Fe2 Al12 Al10 111.5(2) 7_556 . ?
Fe1 Al12 Al1 56.5(2) . . ?
Fe5 Al12 Al1 109.3(3) . . ?
Al14 Al12 Al1 118.9(3) 7_556 . ?
Al8 Al12 Al1 107.9(2) 7_556 . ?
Fe2 Al12 Al1 117.1(3) 7_556 . ?
Al10 Al12 Al1 59.8(2) . . ?
Fe1 Al12 Al3 128.8(3) . 7_556 ?
Fe5 Al12 Al3 72.5(2) . 7_556 ?
Al14 Al12 Al3 62.7(2) 7_556 7_556 ?
Al8 Al12 Al3 61.7(2) 7_556 7_556 ?
Fe2 Al12 Al3 52.0(2) 7_556 7_556 ?
Al10 Al12 Al3 115.1(3) . 7_556 ?
Al1 Al12 Al3 167.0(3) . 7_556 ?
Fe1 Al12 Al13 56.89(18) . 8_455 ?
Fe5 Al12 Al13 153.8(2) . 8_455 ?
Al14 Al12 Al13 59.2(2) 7_556 8_455 ?
Al8 Al12 Al13 97.5(3) 7_556 8_455 ?
Fe2 Al12 Al13 52.00(17) 7_556 8_455 ?
Al10 Al12 Al13 109.2(2) . 8_455 ?
Al1 Al12 Al13 71.7(2) . 8_455 ?
Al3 Al12 Al13 100.9(3) 7_556 8_455 ?
Fe1 Al12 Al14 112.7(2) . . ?
Fe5 Al12 Al14 52.82(17) . . ?
Al14 Al12 Al14 85.1(2) 7_556 . ?
Al8 Al12 Al14 94.7(3) 7_556 . ?
Fe2 Al12 Al14 107.9(2) 7_556 . ?
Al10 Al12 Al14 105.8(3) . . ?
Al1 Al12 Al14 135.0(3) . . ?
Al3 Al12 Al14 56.7(2) 7_556 . ?
Al13 Al12 Al14 144.3(3) 8_455 . ?
Fe1 Al12 Al3 54.6(2) . . ?
Fe5 Al12 Al3 106.5(3) . . ?
Al14 Al12 Al3 57.8(2) 7_556 . ?
Al8 Al12 Al3 150.5(3) 7_556 . ?
Fe2 Al12 Al3 112.5(2) 7_556 . ?
Al10 Al12 Al3 136.0(3) . . ?
Al1 Al12 Al3 100.5(2) . . ?
Al3 Al12 Al3 91.08(15) 7_556 . ?
Al13 Al12 Al3 98.8(3) 8_455 . ?
Al14 Al12 Al3 58.5(2) . . ?
Fe2 Al13 Fe1 107.4(2) 5_656 3 ?
Fe2 Al13 Fe5 140.3(2) 5_656 . ?
Fe1 Al13 Fe5 111.2(2) 3 . ?
Fe2 Al13 Al9 155.1(3) 5_656 7_556 ?
Fe1 Al13 Al9 65.8(2) 3 7_556 ?
Fe5 Al13 Al9 56.9(2) . 7_556 ?
Fe2 Al13 Al14 56.61(17) 5_656 2_656 ?
Fe1 Al13 Al14 64.04(17) 3 2_656 ?
Fe5 Al13 Al14 136.8(3) . 2_656 ?
Al9 Al13 Al14 128.6(3) 7_556 2_656 ?
Fe2 Al13 Al4 143.4(3) 5_656 7_556 ?
Fe1 Al13 Al4 59.2(2) 3 7_556 ?
Fe5 Al13 Al4 58.5(2) . 7_556 ?
Al9 Al13 Al4 55.8(2) 7_556 7_556 ?
Al14 Al13 Al4 88.6(2) 2_656 7_556 ?
Fe2 Al13 Al7 55.39(13) 5_656 . ?
Fe1 Al13 Al7 118.47(19) 3 . ?
Fe5 Al13 Al7 96.8(2) . . ?
Al9 Al13 Al7 149.5(3) 7_556 . ?
Al14 Al13 Al7 58.42(16) 2_656 . ?
Al4 Al13 Al7 98.7(2) 7_556 . ?
Fe2 Al13 Al11 113.4(2) 5_656 . ?
Fe1 Al13 Al11 117.5(2) 3 . ?
Fe5 Al13 Al11 54.90(16) . . ?
Al9 Al13 Al11 57.11(18) 7_556 . ?
Al14 Al13 Al11 168.0(3) 2_656 . ?
Al4 Al13 Al11 102.4(3) 7_556 . ?
Al7 Al13 Al11 123.4(2) . . ?
Fe2 Al13 Al6 55.14(18) 5_656 5_656 ?
Fe1 Al13 Al6 122.0(3) 3 5_656 ?
Fe5 Al13 Al6 108.6(2) . 5_656 ?
Al9 Al13 Al6 106.6(2) 7_556 5_656 ?
Al14 Al13 Al6 108.8(3) 2_656 5_656 ?
Al4 Al13 Al6 161.4(3) 7_556 5_656 ?
Al7 Al13 Al6 96.09(19) . 5_656 ?
Al11 Al13 Al6 59.8(2) . 5_656 ?
Fe2 Al13 Al12 60.20(18) 5_656 8 ?
Fe1 Al13 Al12 53.51(17) 3 8 ?
Fe5 Al13 Al12 157.6(2) . 8 ?
Al9 Al13 Al12 100.8(3) 7_556 8 ?
Al14 Al13 Al12 56.23(19) 2_656 8 ?
Al4 Al13 Al12 112.2(3) 7_556 8 ?
Al7 Al13 Al12 105.0(2) . 8 ?
Al11 Al13 Al12 114.1(2) . 8 ?
Al6 Al13 Al12 74.4(2) 5_656 8 ?
Fe5 Al14 Fe2 147.9(3) . . ?
Fe5 Al14 Al12 142.3(3) . 7_556 ?
Fe2 Al14 Al12 63.42(19) . 7_556 ?
Fe5 Al14 Al4 61.6(2) . 7_556 ?
Fe2 Al14 Al4 141.9(3) . 7_556 ?
Al12 Al14 Al4 107.2(3) 7_556 7_556 ?
Fe5 Al14 Al7 102.9(2) . . ?
Fe2 Al14 Al7 56.62(15) . . ?
Al12 Al14 Al7 114.7(2) 7_556 . ?
Al4 Al14 Al7 104.2(3) 7_556 . ?
Fe5 Al14 Al3 76.7(2) . 7_556 ?
Fe2 Al14 Al3 129.8(3) . 7_556 ?
Al12 Al14 Al3 67.1(2) 7_556 7_556 ?
Al4 Al14 Al3 62.1(3) 7_556 7_556 ?
Al7 Al14 Al3 165.0(3) . 7_556 ?
Fe5 Al14 Al13 141.2(3) . 2_656 ?
Fe2 Al14 Al13 55.77(17) . 2_656 ?
Al12 Al14 Al13 64.5(2) 7_556 2_656 ?
Al4 Al14 Al13 86.4(2) 7_556 2_656 ?
Al7 Al14 Al13 62.18(16) . 2_656 ?
Al3 Al14 Al13 108.6(3) 7_556 2_656 ?
Fe5 Al14 Fe1 111.9(2) . 7_556 ?
Fe2 Al14 Fe1 99.54(19) . 7_556 ?
Al12 Al14 Fe1 53.55(18) 7_556 7_556 ?
Al4 Al14 Fe1 55.1(2) 7_556 7_556 ?
Al7 Al14 Fe1 113.7(2) . 7_556 ?
Al3 Al14 Fe1 54.34(19) 7_556 7_556 ?
Al13 Al14 Fe1 55.10(16) 2_656 7_556 ?
Fe5 Al14 Al3 113.7(2) . . ?
Fe2 Al14 Al3 53.7(2) . . ?
Al12 Al14 Al3 62.3(2) 7_556 . ?
Al4 Al14 Al3 158.0(3) 7_556 . ?
Al7 Al14 Al3 97.8(2) . . ?
Al3 Al14 Al3 95.98(19) 7_556 . ?
Al13 Al14 Al3 104.1(3) 2_656 . ?
Fe1 Al14 Al3 115.4(3) 7_556 . ?
Fe5 Al14 Al12 57.08(17) . . ?
Fe2 Al14 Al12 115.3(3) . . ?
Al12 Al14 Al12 94.9(2) 7_556 . ?
Al4 Al14 Al12 102.0(3) 7_556 . ?
Al7 Al14 Al12 131.6(2) . . ?
Al3 Al14 Al12 61.0(2) 7_556 . ?
Al13 Al14 Al12 159.4(3) 2_656 . ?
Fe1 Al14 Al12 114.7(2) 7_556 . ?
Al3 Al14 Al12 62.1(2) . . ?
Fe5 Al14 Al2 51.16(14) . . ?
Fe2 Al14 Al2 96.9(2) . . ?
Al12 Al14 Al2 142.7(3) 7_556 . ?
Al4 Al14 Al2 107.0(3) 7_556 . ?
Al7 Al14 Al2 69.89(19) . . ?
Al3 Al14 Al2 118.4(3) 7_556 . ?
Al13 Al14 Al2 132.1(3) 2_656 . ?
Fe1 Al14 Al2 162.0(3) 7_556 . ?
Al3 Al14 Al2 80.5(2) . . ?
Al12 Al14 Al2 63.8(2) . . ?
Fe3 Al15 Fe3 71.7(3) 5_556 1_554 ?
Fe3 Al15 Fe4 173.09(11) 5_556 7_556 ?
Fe3 Al15 Fe4 108.72(10) 1_554 7_556 ?
Fe3 Al15 Fe4 108.72(10) 5_556 3_454 ?
Fe3 Al15 Fe4 173.09(11) 1_554 3_454 ?
Fe4 Al15 Fe4 71.7(2) 7_556 3_454 ?
Fe3 Al15 Al10 114.2(3) 5_556 . ?
Fe3 Al15 Al10 55.88(14) 1_554 . ?
Fe4 Al15 Al10 62.26(14) 7_556 . ?
Fe4 Al15 Al10 128.1(3) 3_454 . ?
Fe3 Al15 Al10 55.88(14) 5_556 2 ?
Fe3 Al15 Al10 114.2(3) 1_554 2 ?
Fe4 Al15 Al10 128.1(3) 7_556 2 ?
Fe4 Al15 Al10 62.26(14) 3_454 2 ?
Al10 Al15 Al10 169.3(4) . 2 ?
Fe3 Al15 Al11 128.9(3) 5_556 7 ?
Fe3 Al15 Al11 63.40(14) 1_554 7 ?
Fe4 Al15 Al11 55.16(15) 7_556 7 ?
Fe4 Al15 Al11 113.0(3) 3_454 7 ?
Al10 Al15 Al11 57.28(15) . 7 ?
Al10 Al15 Al11 124.15(15) 2 7 ?
Fe3 Al15 Al11 63.40(14) 5_556 8_455 ?
Fe3 Al15 Al11 128.9(3) 1_554 8_455 ?
Fe4 Al15 Al11 113.0(3) 7_556 8_455 ?
Fe4 Al15 Al11 55.16(15) 3_454 8_455 ?
Al10 Al15 Al11 124.15(15) . 8_455 ?
Al10 Al15 Al11 57.28(15) 2 8_455 ?
Al11 Al15 Al11 167.2(4) 7 8_455 ?
Fe3 Al15 Al6 117.78(17) 5_556 7_556 ?
Fe3 Al15 Al6 132.27(16) 1_554 7_556 ?
Fe4 Al15 Al6 56.6(2) 7_556 7_556 ?
Fe4 Al15 Al6 54.00(19) 3_454 7_556 ?
Al10 Al15 Al6 80.2(2) . 7_556 ?
Al10 Al15 Al6 107.5(2) 2 7_556 ?
Al11 Al15 Al6 110.2(3) 7 7_556 ?
Al11 Al15 Al6 59.9(2) 8_455 7_556 ?
Fe3 Al15 Al6 132.27(16) 5_556 3_454 ?
Fe3 Al15 Al6 117.78(17) 1_554 3_454 ?
Fe4 Al15 Al6 54.00(19) 7_556 3_454 ?
Fe4 Al15 Al6 56.6(2) 3_454 3_454 ?
Al10 Al15 Al6 107.5(2) . 3_454 ?
Al10 Al15 Al6 80.2(2) 2 3_454 ?
Al11 Al15 Al6 59.9(2) 7 3_454 ?
Al11 Al15 Al6 110.2(3) 8_455 3_454 ?
Al6 Al15 Al6 90.7(3) 7_556 3_454 ?
Fe3 Al15 Al1 58.3(2) 5_556 . ?
Fe3 Al15 Al1 53.3(2) 1_554 . ?
Fe4 Al15 Al1 116.10(15) 7_556 . ?
Fe4 Al15 Al1 133.05(17) 3_454 . ?
Al10 Al15 Al1 59.2(2) . . ?
Al10 Al15 Al1 112.5(3) 2 . ?
Al11 Al15 Al1 107.1(2) 7 . ?
Al11 Al15 Al1 82.0(2) 8_455 . ?
Al6 Al15 Al1 90.10(15) 7_556 . ?
Al6 Al15 Al1 166.2(3) 3_454 . ?
Fe3 Al15 Al1 53.3(2) 5_556 5 ?
Fe3 Al15 Al1 58.3(2) 1_554 5 ?
Fe4 Al15 Al1 133.05(17) 7_556 5 ?
Fe4 Al15 Al1 116.10(15) 3_454 5 ?
Al10 Al15 Al1 112.5(3) . 5 ?
Al10 Al15 Al1 59.2(2) 2 5 ?
Al11 Al15 Al1 82.0(2) 7 5 ?
Al11 Al15 Al1 107.1(2) 8_455 5 ?
Al6 Al15 Al1 166.2(3) 7_556 5 ?
Al6 Al15 Al1 90.10(15) 3_454 5 ?
Al1 Al15 Al1 92.3(3) . 5 ?

loop_
_geom_bond_atom_site_label_1
_geom_bond_atom_site_label_2
_geom_bond_distance
_geom_bond_site_symmetry_2
_geom_bond_publ_flag
Fe1 Al12 2.468(6) 6 ?
Fe1 Al12 2.468(6) . ?
Fe1 Al1 2.530(8) . ?
Fe1 Al4 2.534(8) . ?
Fe1 Al3 2.538(9) . ?
Fe1 Al13 2.572(6) 3_445 ?
Fe1 Al13 2.572(6) 8_455 ?
Fe1 Al4 2.645(10) 5_556 ?
Fe1 Al14 2.819(6) 7_556 ?
Fe1 Al14 2.819(6) 4_546 ?
Fe1 Al9 2.859(8) 5_556 ?
Fe2 Al3 2.440(9) . ?
Fe2 Al13 2.449(6) 2_656 ?
Fe2 Al13 2.449(6) 5_656 ?
Fe2 Al7 2.468(4) . ?
Fe2 Al14 2.473(6) 6 ?
Fe2 Al14 2.473(6) . ?
Fe2 Al6 2.492(8) . ?
Fe2 Al12 2.697(6) 4_546 ?
Fe2 Al12 2.697(6) 7_556 ?
Fe2 Al8 2.725(10) . ?
Fe3 Al1 2.453(9) 1_556 ?
Fe3 Al5 2.459(10) . ?
Fe3 Al9 2.473(8) . ?
Fe3 Al15 2.488(6) 5_556 ?
Fe3 Al15 2.488(6) 1_556 ?
Fe3 Al10 2.494(6) 1_556 ?
Fe3 Al10 2.494(6) 6_556 ?
Fe3 Al1 2.657(9) 5_556 ?
Fe3 Al11 2.803(6) 4_546 ?
Fe3 Al11 2.803(6) 7_556 ?
Fe3 Fe3 2.916(8) 5_557 ?
Fe4 Al5 2.424(10) . ?
Fe4 Al6 2.465(8) 5_657 ?
Fe4 Al11 2.477(6) 1_556 ?
Fe4 Al11 2.477(6) 6_556 ?
Fe4 Al15 2.497(6) 7_556 ?
Fe4 Al15 2.497(6) 3_546 ?
Fe4 Al6 2.571(10) . ?
Fe4 Al8 2.628(8) . ?
Fe4 Al10 2.752(6) 4_546 ?
Fe4 Al10 2.752(6) 7_556 ?
Fe4 Fe4 2.926(8) 5_657 ?
Fe5 Al2 2.370(2) . ?
Fe5 Al14 2.455(6) . ?
Fe5 Al8 2.501(7) 7_556 ?
Fe5 Al11 2.510(6) . ?
Fe5 Al9 2.516(7) 7_556 ?
Fe5 Al10 2.529(6) . ?
Fe5 Al12 2.586(7) . ?
Fe5 Al13 2.589(6) . ?
Fe5 Al4 2.621(6) 7_556 ?
Al1 Al9 2.556(14) 5_556 ?
Al1 Al10 2.822(9) 6 ?
Al1 Al10 2.822(9) . ?
Al1 Al12 2.834(8) 6 ?
Al1 Al12 2.834(8) . ?
Al1 Al15 2.912(7) 5 ?
Al1 Al15 2.912(7) . ?
Al2 Al14 2.941(8) . ?
Al2 Al14 2.941(8) 6 ?
Al2 Al11 2.989(9) 6 ?
Al2 Al11 2.989(9) . ?
Al3 Al14 2.736(8) 4_546 ?
Al3 Al14 2.736(8) 7_556 ?
Al3 Al4 2.783(14) . ?
Al3 Al8 2.845(10) . ?
Al3 Al12 2.862(7) 7_556 ?
Al3 Al12 2.862(7) 4_546 ?
Al3 Al14 2.872(9) 6 ?
Al3 Al14 2.872(9) . ?
Al3 Al12 2.977(8) 6 ?
Al3 Al12 2.977(8) . ?
Al4 Al4 2.530(15) 5_556 ?
Al4 Al9 2.552(11) . ?
Al4 Al14 2.654(7) 7_556 ?
Al4 Al14 2.654(7) 4_546 ?
Al4 Al13 2.768(8) 7_556 ?
Al4 Al13 2.768(8) 4_546 ?
Al5 Al9 2.695(11) . ?
Al5 Al10 2.817(8) 7_556 ?
Al5 Al10 2.817(8) 4_546 ?
Al5 Al11 2.822(8) 1_556 ?
Al5 Al11 2.822(8) 6_556 ?
Al5 Al8 2.824(12) . ?
Al5 Al11 2.855(7) 4_546 ?
Al5 Al11 2.855(7) 7_556 ?
Al5 Al10 2.883(9) 1_556 ?
Al5 Al10 2.883(9) 6_556 ?
Al6 Al8 2.550(12) . ?
Al6 Al11 2.845(9) 2_656 ?
Al6 Al11 2.845(9) 5_656 ?
Al6 Al13 2.873(8) 5_656 ?
Al6 Al13 2.873(8) 2_656 ?
Al6 Al15 2.881(7) 7_556 ?
Al6 Al15 2.881(7) 3_546 ?
Al7 Al14 2.711(6) . ?
Al7 Al14 2.711(6) 6 ?
Al7 Al14 2.711(6) 2_656 ?
Al7 Al14 2.711(6) 5_656 ?
Al7 Al13 2.814(5) 2_656 ?
Al7 Al13 2.814(5) 6 ?
Al7 Al13 2.814(5) 5_656 ?
Al7 Al13 2.814(5) . ?
Al8 Al12 2.675(7) 4_546 ?
Al8 Al12 2.675(7) 7_556 ?
Al8 Al10 2.687(7) 7_556 ?
Al8 Al10 2.687(7) 4_546 ?
Al9 Al11 2.644(6) 7_556 ?
Al9 Al11 2.644(6) 4_546 ?
Al9 Al13 2.688(7) 4_546 ?
Al9 Al13 2.688(7) 7_556 ?
Al10 Al11 2.694(7) 7 ?
Al10 Al15 2.802(6) . ?
Al10 Al11 2.817(9) . ?
Al10 Al12 2.829(8) . ?
Al11 Al15 2.819(6) 7 ?
Al11 Al13 2.836(7) . ?
Al12 Al14 2.650(8) 7_556 ?
Al12 Al13 2.878(8) 8_455 ?
Al12 Al14 2.897(8) . ?
Al13 Al14 2.739(7) 2_656 ?

loop_
_publcif_info_cif.paper_type
EX

loop_
_publcif_info_datablock.id
_publcif_info_datablock.publ_exptl
_publcif_info_datablock.publ_geom
_publcif_info_datablock.structure
{db8cb23e-3a23-4c8e-812a-91270e5a6c8d} y y y

loop_
_publcif_info_exptl_table_extra_item
sin_theta_over_lambda_max

loop_
_publcif_info_exptl_table_header_item
?

loop_
_publcif_info_tables.block_id
_publcif_info_tables.reference_item
{db8cb23e-3a23-4c8e-812a-91270e5a6c8d} '_publcif_info_datablock.publ_exptl'
